data_4329248
loop_
_publ_author_name
'Yuanting Su'
'Yanxia Zhao'
'Jing Gao'
'Qingsong Dong'
'Biao Wu'
'Xiao-Juan Yang'

_publ_contact_author_address
; Lanzhou Institute of Chemical Physics, 
Chinese Academy of Sciences, Lanzhou 730000, P. R. China
;
_publ_contact_author_email yangxj@lzb.ac.cn
_publ_contact_author_fax +86-931-4968286
_publ_contact_author_name 'Xiao-Juan, Yang'
_publ_contact_author_phone +86-931-4968286
_publ_section_title
;
 Alkali Metal and Zinc Complexes of a Bridging
 2,5-Diamino-1,4-Benzoquinonediimine Ligand
;
_journal_name_full 'Inorganic Chemistry'
_journal_page_first 5889
_journal_page_last 5896
_journal_paper_doi 10.1021/ic3004867
_journal_volume 51
_journal_year 2012
_chemical_formula_sum 'C66 H100 N4 Na2 O6'
_chemical_formula_weight 1091.48
_chemical_name_systematic
; 
 ? 
;
_space_group_IT_number 2
_symmetry_cell_setting triclinic
_symmetry_space_group_name_Hall '-P 1'
_symmetry_space_group_name_H-M 'P -1'
_atom_sites_solution_hydrogens geom
_atom_sites_solution_primary direct
_atom_sites_solution_secondary difmap
_audit_creation_method SHELXL-97
_cell_angle_alpha 110.428(6)
_cell_angle_beta 108.699(5)
_cell_angle_gamma 105.389(4)
_cell_formula_units_Z 1
_cell_length_a 13.108(4)
_cell_length_b 13.284(4)
_cell_length_c 13.322(7)
_cell_measurement_temperature 296(2)
_cell_volume 1863.9(13)
_computing_cell_refinement 'Bruker SMART'
_computing_data_collection 'Bruker SMART APEX II'
_computing_data_reduction 'Bruker SAINT'
_computing_molecular_graphics SHELXTL
_computing_publication_material SHELXTL
_computing_structure_refinement 'SHELXL-97 (Sheldrick, 2008)'
_computing_structure_solution 'SHELXS-97 (Sheldrick, 2008)'
_diffrn_ambient_temperature 296(2)
_diffrn_measured_fraction_theta_full 0.967
_diffrn_measured_fraction_theta_max 0.967
_diffrn_measurement_device_type 'Bruker APEX II area detector'
_diffrn_measurement_method '\w scan'
_diffrn_radiation_monochromator graphite
_diffrn_radiation_source 'fine-focus sealed tube'
_diffrn_radiation_type MoK\a
_diffrn_radiation_wavelength 0.71073
_diffrn_reflns_av_R_equivalents 0.0364
_diffrn_reflns_av_sigmaI/netI 0.0634
_diffrn_reflns_limit_h_max 15
_diffrn_reflns_limit_h_min -15
_diffrn_reflns_limit_k_max 14
_diffrn_reflns_limit_k_min -15
_diffrn_reflns_limit_l_max 15
_diffrn_reflns_limit_l_min -15
_diffrn_reflns_number 12219
_diffrn_reflns_theta_full 25.09
_diffrn_reflns_theta_max 25.09
_diffrn_reflns_theta_min 1.81
_exptl_absorpt_coefficient_mu 0.071
_exptl_absorpt_correction_T_max 0.9824
_exptl_absorpt_correction_T_min 0.9790
_exptl_absorpt_correction_type multi-scan
_exptl_absorpt_process_details SADABS
_exptl_crystal_colour 'dark red'
_exptl_crystal_density_diffrn 0.972
_exptl_crystal_description block
_exptl_crystal_F_000 594
_exptl_crystal_size_max 0.30
_exptl_crystal_size_mid 0.30
_exptl_crystal_size_min 0.25
_platon_squeeze_details
;
;
_refine_diff_density_max 0.212
_refine_diff_density_min -0.189
_refine_diff_density_rms 0.043
_refine_ls_extinction_method none
_refine_ls_goodness_of_fit_ref 1.018
_refine_ls_hydrogen_treatment constr
_refine_ls_matrix_type full
_refine_ls_number_parameters 363
_refine_ls_number_reflns 6406
_refine_ls_number_restraints 0
_refine_ls_restrained_S_all 1.018
_refine_ls_R_factor_all 0.1194
_refine_ls_R_factor_gt 0.0709
_refine_ls_shift/su_max 0.010
_refine_ls_shift/su_mean 0.000
_refine_ls_structure_factor_coef Fsqd
_refine_ls_weighting_details 'calc w=1/[\s^2^(Fo^2^)+(0.0000P)^2^+1.5000P] where P=(Fo^2^+2Fc^2^)/3'
_refine_ls_weighting_scheme calc
_refine_ls_wR_factor_gt 0.1440
_refine_ls_wR_factor_ref 0.1587
_reflns_number_gt 3563
_reflns_number_total 6406
_reflns_threshold_expression >2sigma(I)
_cod_data_source_file ic3004867_si_002_4.cif
_cod_data_source_block Na-dabqdi-DME
_cod_original_cell_volume 1863.8(12)
_cod_database_code 4329248

loop_
_symmetry_equiv_pos_as_xyz
'x, y, z'
'-x, -y, -z'

loop_
_atom_site_label
_atom_site_type_symbol
_atom_site_fract_x
_atom_site_fract_y
_atom_site_fract_z
_atom_site_U_iso_or_equiv
_atom_site_adp_type
_atom_site_occupancy
_atom_site_symmetry_multiplicity
_atom_site_calc_flag
_atom_site_refinement_flags
Na Na 0.16615(11) 0.62988(11) 0.38067(10) 0.0616(3) Uani 1 1 d .
O1 O 0.3496(3) 0.6608(3) 0.5328(3) 0.1366(14) Uani 1 1 d .
O2 O 0.2411(2) 0.8073(2) 0.5676(2) 0.0964(8) Uani 1 1 d .
O3 O -0.0156(3) 0.4793(3) 0.3542(3) 0.0954(8) Uani 1 1 d .
N1 N 0.1734(2) 0.5229(2) 0.20278(19) 0.0502(6) Uani 1 1 d .
N2 N 0.06816(19) 0.67181(19) 0.22927(19) 0.0445(5) Uani 1 1 d .
C1 C 0.0888(2) 0.5052(2) 0.1030(2) 0.0386(6) Uani 1 1 d .
C2 C 0.0307(2) 0.5906(2) 0.1185(2) 0.0372(6) Uani 1 1 d .
C3 C -0.0524(2) 0.5800(2) 0.0138(2) 0.0428(6) Uani 1 1 d .
H3 H -0.0860 0.6341 0.0230 0.051 Uiso 1 1 calc R
C4 C 0.2522(3) 0.4669(3) 0.1914(3) 0.0625(9) Uani 1 1 d .
C5 C 0.3627(3) 0.5371(4) 0.2044(4) 0.0862(12) Uani 1 1 d .
C6 C 0.4420(4) 0.4848(5) 0.1990(4) 0.1196(18) Uani 1 1 d .
H6 H 0.5149 0.5282 0.2063 0.143 Uiso 1 1 calc R
C7 C 0.4157(5) 0.3730(6) 0.1834(5) 0.124(2) Uani 1 1 d .
H7 H 0.4703 0.3412 0.1793 0.149 Uiso 1 1 calc R
C8 C 0.3121(5) 0.3073(5) 0.1739(4) 0.1096(17) Uani 1 1 d .
H8 H 0.2964 0.2312 0.1646 0.131 Uiso 1 1 calc R
C9 C 0.2258(4) 0.3535(4) 0.1779(3) 0.0822(11) Uani 1 1 d .
C10 C 0.3937(4) 0.6621(4) 0.2234(5) 0.1135(16) Uani 1 1 d .
H10 H 0.3417 0.6901 0.2528 0.136 Uiso 1 1 calc R
C11 C 0.3712(6) 0.6667(6) 0.1101(7) 0.180(3) Uani 1 1 d .
H11A H 0.4115 0.6284 0.0726 0.271 Uiso 1 1 calc R
H11B H 0.4002 0.7480 0.1265 0.271 Uiso 1 1 calc R
H11C H 0.2873 0.6268 0.0571 0.271 Uiso 1 1 calc R
C12 C 0.5227(5) 0.7456(6) 0.3198(7) 0.205(3) Uani 1 1 d .
H12A H 0.5746 0.7443 0.2828 0.308 Uiso 1 1 calc R
H12B H 0.5446 0.7199 0.3792 0.308 Uiso 1 1 calc R
H12C H 0.5295 0.8249 0.3577 0.308 Uiso 1 1 calc R
C13 C 0.1120(5) 0.2816(4) 0.1708(4) 0.1049(15) Uani 1 1 d .
H13 H 0.0570 0.3171 0.1501 0.126 Uiso 1 1 calc R
C14 C 0.1286(6) 0.2881(6) 0.2928(6) 0.174(3) Uani 1 1 d .
H14A H 0.1903 0.2643 0.3216 0.260 Uiso 1 1 calc R
H14B H 0.0555 0.2360 0.2833 0.260 Uiso 1 1 calc R
H14C H 0.1504 0.3680 0.3497 0.260 Uiso 1 1 calc R
C15 C 0.0525(6) 0.1527(5) 0.0725(6) 0.178(3) Uani 1 1 d .
H15A H 0.0460 0.1501 -0.0023 0.267 Uiso 1 1 calc R
H15B H -0.0255 0.1147 0.0638 0.267 Uiso 1 1 calc R
H15C H 0.0995 0.1123 0.0942 0.267 Uiso 1 1 calc R
C16 C 0.0411(3) 0.7721(3) 0.2511(2) 0.0526(7) Uani 1 1 d .
C17 C -0.0602(3) 0.7728(3) 0.2654(3) 0.0729(10) Uani 1 1 d .
C18 C -0.0726(5) 0.8789(5) 0.3028(4) 0.1116(16) Uani 1 1 d .
H18 H -0.1392 0.8801 0.3131 0.134 Uiso 1 1 calc R
C19 C 0.0105(6) 0.9800(5) 0.3243(5) 0.1273(19) Uani 1 1 d .
H19 H 0.0005 1.0498 0.3493 0.153 Uiso 1 1 calc R
C20 C 0.1081(4) 0.9805(4) 0.3098(4) 0.1012(14) Uani 1 1 d .
H20 H 0.1645 1.0511 0.3256 0.121 Uiso 1 1 calc R
C21 C 0.1262(3) 0.8777(3) 0.2717(3) 0.0695(9) Uani 1 1 d .
C22 C -0.1571(4) 0.6614(4) 0.2375(4) 0.0958(13) Uani 1 1 d .
H22 H -0.1356 0.5959 0.2066 0.115 Uiso 1 1 calc R
C23 C -0.1664(4) 0.6679(5) 0.3513(5) 0.1311(19) Uani 1 1 d .
H23A H -0.0907 0.6840 0.4106 0.197 Uiso 1 1 calc R
H23B H -0.2251 0.5937 0.3317 0.197 Uiso 1 1 calc R
H23C H -0.1893 0.7303 0.3829 0.197 Uiso 1 1 calc R
C24 C -0.2799(4) 0.6309(5) 0.1392(5) 0.139(2) Uani 1 1 d .
H24A H -0.3052 0.6919 0.1680 0.208 Uiso 1 1 calc R
H24B H -0.3371 0.5563 0.1207 0.208 Uiso 1 1 calc R
H24C H -0.2736 0.6256 0.0679 0.208 Uiso 1 1 calc R
C25 C 0.2362(3) 0.8796(3) 0.2576(4) 0.0805(10) Uani 1 1 d .
H25 H 0.2271 0.7974 0.2240 0.097 Uiso 1 1 calc R
C26 C 0.2515(7) 0.9224(9) 0.1738(8) 0.251(5) Uani 1 1 d .
H26A H 0.1786 0.8812 0.1002 0.377 Uiso 1 1 calc R
H26B H 0.3138 0.9082 0.1571 0.377 Uiso 1 1 calc R
H26C H 0.2721 1.0060 0.2091 0.377 Uiso 1 1 calc R
C27 C 0.3456(5) 0.9490(7) 0.3747(5) 0.193(3) Uani 1 1 d .
H27A H 0.3524 1.0280 0.4148 0.290 Uiso 1 1 calc R
H27B H 0.4138 0.9526 0.3612 0.290 Uiso 1 1 calc R
H27C H 0.3413 0.9114 0.4240 0.290 Uiso 1 1 calc R
C28 C 0.4066(6) 0.5847(6) 0.5161(5) 0.204(4) Uani 1 1 d .
H28A H 0.3523 0.5102 0.4451 0.305 Uiso 1 1 calc R
H28B H 0.4314 0.5717 0.5848 0.305 Uiso 1 1 calc R
H28C H 0.4748 0.6202 0.5071 0.305 Uiso 1 1 calc R
C29 C 0.3995(4) 0.7587(5) 0.6371(4) 0.1252(17) Uani 1 1 d .
H29A H 0.4825 0.7980 0.6574 0.150 Uiso 1 1 calc R
H29B H 0.3978 0.7345 0.6976 0.150 Uiso 1 1 calc R
C30 C 0.3540(4) 0.8430(4) 0.6494(4) 0.1127(15) Uani 1 1 d .
H30A H 0.3580 0.8741 0.7288 0.135 Uiso 1 1 calc R
H30B H 0.4059 0.9081 0.6465 0.135 Uiso 1 1 calc R
C31 C 0.1965(5) 0.8938(4) 0.5837(4) 0.1268(18) Uani 1 1 d .
H31A H 0.1831 0.9109 0.6534 0.190 Uiso 1 1 calc R
H31B H 0.1229 0.8648 0.5139 0.190 Uiso 1 1 calc R
H31C H 0.2530 0.9649 0.5950 0.190 Uiso 1 1 calc R
C32 C -0.0476(4) 0.4562(4) 0.4401(4) 0.1114(15) Uani 1 1 d .
H32A H -0.0578 0.3769 0.4270 0.134 Uiso 1 1 calc R
H32B H -0.1218 0.4620 0.4314 0.134 Uiso 1 1 calc R
C33 C -0.1065(4) 0.3977(4) 0.2341(4) 0.1116(15) Uani 1 1 d .
H33A H -0.1146 0.3187 0.2166 0.167 Uiso 1 1 calc R
H33B H -0.0856 0.4179 0.1787 0.167 Uiso 1 1 calc R
H33C H -0.1806 0.4017 0.2264 0.167 Uiso 1 1 calc R

loop_
_atom_site_aniso_label
_atom_site_aniso_U_11
_atom_site_aniso_U_22
_atom_site_aniso_U_33
_atom_site_aniso_U_23
_atom_site_aniso_U_13
_atom_site_aniso_U_12
Na 0.0770(8) 0.0636(8) 0.0464(6) 0.0237(6) 0.0277(6) 0.0367(7)
O1 0.134(3) 0.157(3) 0.0691(19) 0.008(2) 0.0070(18) 0.104(3)
O2 0.095(2) 0.087(2) 0.0710(16) 0.0140(15) 0.0179(15) 0.0466(17)
O3 0.115(2) 0.091(2) 0.0916(19) 0.0557(17) 0.0600(18) 0.0276(17)
N1 0.0595(15) 0.0483(15) 0.0451(13) 0.0185(12) 0.0223(12) 0.0330(13)
N2 0.0551(14) 0.0407(14) 0.0442(13) 0.0176(11) 0.0275(11) 0.0267(12)
C1 0.0418(15) 0.0355(15) 0.0426(15) 0.0195(13) 0.0213(13) 0.0186(13)
C2 0.0419(15) 0.0325(15) 0.0425(15) 0.0176(13) 0.0247(13) 0.0166(12)
C3 0.0526(17) 0.0408(16) 0.0465(16) 0.0208(14) 0.0269(14) 0.0304(14)
C4 0.074(2) 0.063(2) 0.0446(17) 0.0182(16) 0.0149(16) 0.0454(19)
C5 0.060(2) 0.104(3) 0.091(3) 0.032(2) 0.033(2) 0.052(2)
C6 0.095(3) 0.157(5) 0.124(4) 0.055(4) 0.052(3) 0.090(4)
C7 0.126(4) 0.159(6) 0.108(4) 0.053(4) 0.043(4) 0.115(5)
C8 0.146(4) 0.106(4) 0.085(3) 0.038(3) 0.035(3) 0.099(4)
C9 0.107(3) 0.077(3) 0.066(2) 0.032(2) 0.026(2) 0.064(3)
C10 0.070(3) 0.089(4) 0.175(5) 0.044(4) 0.066(3) 0.038(3)
C11 0.221(8) 0.139(6) 0.217(8) 0.102(6) 0.122(6) 0.075(5)
C12 0.106(5) 0.140(6) 0.228(8) -0.007(5) 0.052(5) 0.018(4)
C13 0.152(4) 0.067(3) 0.111(3) 0.052(3) 0.052(3) 0.064(3)
C14 0.250(7) 0.158(6) 0.177(6) 0.124(5) 0.110(6) 0.099(6)
C15 0.204(7) 0.077(4) 0.199(7) 0.041(4) 0.068(5) 0.049(4)
C16 0.069(2) 0.053(2) 0.0434(16) 0.0190(15) 0.0293(15) 0.0378(17)
C17 0.090(3) 0.074(3) 0.087(2) 0.039(2) 0.058(2) 0.056(2)
C18 0.146(4) 0.102(4) 0.146(4) 0.057(3) 0.102(4) 0.094(4)
C19 0.181(5) 0.078(4) 0.173(5) 0.052(4) 0.115(5) 0.090(4)
C20 0.135(4) 0.055(3) 0.122(4) 0.035(2) 0.069(3) 0.048(3)
C21 0.086(2) 0.047(2) 0.073(2) 0.0211(18) 0.040(2) 0.0312(19)
C22 0.092(3) 0.108(4) 0.130(4) 0.058(3) 0.079(3) 0.064(3)
C23 0.131(4) 0.176(6) 0.146(4) 0.099(4) 0.094(4) 0.079(4)
C24 0.096(4) 0.167(6) 0.141(4) 0.051(4) 0.066(3) 0.054(4)
C25 0.072(2) 0.059(2) 0.100(3) 0.034(2) 0.040(2) 0.018(2)
C26 0.243(8) 0.497(16) 0.303(10) 0.319(12) 0.229(8) 0.250(10)
C27 0.091(4) 0.243(8) 0.124(5) 0.016(5) 0.033(4) 0.021(4)
C28 0.228(7) 0.253(8) 0.092(4) 0.024(4) 0.020(4) 0.194(7)
C29 0.106(4) 0.116(4) 0.088(3) 0.020(3) 0.002(3) 0.049(3)
C30 0.099(4) 0.102(4) 0.079(3) 0.009(3) 0.017(3) 0.038(3)
C31 0.160(5) 0.114(4) 0.102(3) 0.027(3) 0.057(3) 0.089(4)
C32 0.125(4) 0.109(4) 0.110(3) 0.073(3) 0.062(3) 0.025(3)
C33 0.132(4) 0.092(3) 0.095(3) 0.043(3) 0.058(3) 0.021(3)

loop_
_atom_type_symbol
_atom_type_description
_atom_type_scat_dispersion_real
_atom_type_scat_dispersion_imag
_atom_type_scat_source
C C 0.0033 0.0016 'International Tables Vol C Tables 4.2.6.8 and 6.1.1.4'
H H 0.0000 0.0000 'International Tables Vol C Tables 4.2.6.8 and 6.1.1.4'
N N 0.0061 0.0033 'International Tables Vol C Tables 4.2.6.8 and 6.1.1.4'
O O 0.0106 0.0060 'International Tables Vol C Tables 4.2.6.8 and 6.1.1.4'
Na Na 0.0362 0.0249 'International Tables Vol C Tables 4.2.6.8 and 6.1.1.4'

loop_
_geom_angle_atom_site_label_1
_geom_angle_atom_site_label_2
_geom_angle_atom_site_label_3
_geom_angle
_geom_angle_site_symmetry_1
_geom_angle_site_symmetry_3
N1 Na N2 69.74(8) . .
N1 Na O2 151.73(11) . .
N2 Na O2 105.08(10) . .
N1 Na O1 101.70(10) . .
N2 Na O1 149.21(13) . .
O2 Na O1 68.00(10) . .
N1 Na O3 100.06(10) . .
N2 Na O3 96.84(9) . .
O2 Na O3 108.18(11) . .
O1 Na O3 113.90(13) . .
C29 O1 C28 119.3(4) . .
C29 O1 Na 116.1(3) . .
C28 O1 Na 124.6(3) . .
C30 O2 C31 116.0(4) . .
C30 O2 Na 115.4(2) . .
C31 O2 Na 125.3(2) . .
C33 O3 C32 110.9(3) . .
C33 O3 Na 117.5(2) . .
C32 O3 Na 131.6(2) . .
C1 N1 C4 118.1(2) . .
C1 N1 Na 114.90(17) . .
C4 N1 Na 126.75(17) . .
C2 N2 C16 120.4(2) . .
C2 N2 Na 115.15(16) . .
C16 N2 Na 124.29(17) . .
N1 C1 C3 126.3(2) . 2_565
N1 C1 C2 116.1(2) . .
C3 C1 C2 117.5(2) 2_565 .
N2 C2 C3 126.1(2) . .
N2 C2 C1 116.5(2) . .
C3 C2 C1 117.3(2) . .
C1 C3 C2 125.1(2) 2_565 .
C1 C3 H3 117.5 2_565 .
C2 C3 H3 117.5 . .
C9 C4 C5 121.3(3) . .
C9 C4 N1 121.9(3) . .
C5 C4 N1 116.6(3) . .
C6 C5 C4 116.8(4) . .
C6 C5 C10 121.5(4) . .
C4 C5 C10 121.7(3) . .
C7 C6 C5 122.0(5) . .
C7 C6 H6 119.0 . .
C5 C6 H6 119.0 . .
C8 C7 C6 121.2(5) . .
C8 C7 H7 119.4 . .
C6 C7 H7 119.4 . .
C7 C8 C9 120.4(5) . .
C7 C8 H8 119.8 . .
C9 C8 H8 119.8 . .
C4 C9 C8 118.2(4) . .
C4 C9 C13 121.5(3) . .
C8 C9 C13 120.4(4) . .
C11 C10 C5 111.6(5) . .
C11 C10 C12 111.1(5) . .
C5 C10 C12 111.4(5) . .
C11 C10 H10 107.5 . .
C5 C10 H10 107.5 . .
C12 C10 H10 107.5 . .
C10 C11 H11A 109.5 . .
C10 C11 H11B 109.5 . .
H11A C11 H11B 109.5 . .
C10 C11 H11C 109.5 . .
H11A C11 H11C 109.5 . .
H11B C11 H11C 109.5 . .
C10 C12 H12A 109.5 . .
C10 C12 H12B 109.5 . .
H12A C12 H12B 109.5 . .
C10 C12 H12C 109.5 . .
H12A C12 H12C 109.5 . .
H12B C12 H12C 109.5 . .
C9 C13 C15 113.4(4) . .
C9 C13 C14 111.9(4) . .
C15 C13 C14 110.5(4) . .
C9 C13 H13 106.9 . .
C15 C13 H13 106.9 . .
C14 C13 H13 106.9 . .
C13 C14 H14A 109.5 . .
C13 C14 H14B 109.5 . .
H14A C14 H14B 109.5 . .
C13 C14 H14C 109.5 . .
H14A C14 H14C 109.5 . .
H14B C14 H14C 109.5 . .
C13 C15 H15A 109.5 . .
C13 C15 H15B 109.5 . .
H15A C15 H15B 109.5 . .
C13 C15 H15C 109.5 . .
H15A C15 H15C 109.5 . .
H15B C15 H15C 109.5 . .
C17 C16 C21 119.3(3) . .
C17 C16 N2 122.2(3) . .
C21 C16 N2 118.1(3) . .
C18 C17 C16 119.0(4) . .
C18 C17 C22 119.5(4) . .
C16 C17 C22 121.5(3) . .
C19 C18 C17 121.2(4) . .
C19 C18 H18 119.4 . .
C17 C18 H18 119.4 . .
C18 C19 C20 120.5(4) . .
C18 C19 H19 119.7 . .
C20 C19 H19 119.7 . .
C19 C20 C21 121.5(4) . .
C19 C20 H20 119.2 . .
C21 C20 H20 119.2 . .
C20 C21 C16 118.4(3) . .
C20 C21 C25 121.1(4) . .
C16 C21 C25 120.5(3) . .
C17 C22 C23 111.4(4) . .
C17 C22 C24 112.9(4) . .
C23 C22 C24 110.1(3) . .
C17 C22 H22 107.4 . .
C23 C22 H22 107.4 . .
C24 C22 H22 107.4 . .
C22 C23 H23A 109.5 . .
C22 C23 H23B 109.5 . .
H23A C23 H23B 109.5 . .
C22 C23 H23C 109.5 . .
H23A C23 H23C 109.5 . .
H23B C23 H23C 109.5 . .
C22 C24 H24A 109.5 . .
C22 C24 H24B 109.5 . .
H24A C24 H24B 109.5 . .
C22 C24 H24C 109.5 . .
H24A C24 H24C 109.5 . .
H24B C24 H24C 109.5 . .
C26 C25 C27 109.8(5) . .
C26 C25 C21 113.2(4) . .
C27 C25 C21 112.2(4) . .
C26 C25 H25 107.1 . .
C27 C25 H25 107.1 . .
C21 C25 H25 107.1 . .
C25 C26 H26A 109.5 . .
C25 C26 H26B 109.5 . .
H26A C26 H26B 109.5 . .
C25 C26 H26C 109.5 . .
H26A C26 H26C 109.5 . .
H26B C26 H26C 109.5 . .
C25 C27 H27A 109.5 . .
C25 C27 H27B 109.5 . .
H27A C27 H27B 109.5 . .
C25 C27 H27C 109.5 . .
H27A C27 H27C 109.5 . .
H27B C27 H27C 109.5 . .
O1 C28 H28A 109.5 . .
O1 C28 H28B 109.5 . .
H28A C28 H28B 109.5 . .
O1 C28 H28C 109.5 . .
H28A C28 H28C 109.5 . .
H28B C28 H28C 109.5 . .
O1 C29 C30 120.0(4) . .
O1 C29 H29A 107.3 . .
C30 C29 H29A 107.3 . .
O1 C29 H29B 107.3 . .
C30 C29 H29B 107.3 . .
H29A C29 H29B 106.9 . .
O2 C30 C29 117.2(4) . .
O2 C30 H30A 108.0 . .
C29 C30 H30A 108.0 . .
O2 C30 H30B 108.0 . .
C29 C30 H30B 108.0 . .
H30A C30 H30B 107.2 . .
O2 C31 H31A 109.5 . .
O2 C31 H31B 109.5 . .
H31A C31 H31B 109.5 . .
O2 C31 H31C 109.5 . .
H31A C31 H31C 109.5 . .
H31B C31 H31C 109.5 . .
O3 C32 C32 107.8(4) . 2_566
O3 C32 H32A 110.1 . .
C32 C32 H32A 110.1 2_566 .
O3 C32 H32B 110.1 . .
C32 C32 H32B 110.1 2_566 .
H32A C32 H32B 108.5 . .
O3 C33 H33A 109.5 . .
O3 C33 H33B 109.5 . .
H33A C33 H33B 109.5 . .
O3 C33 H33C 109.5 . .
H33A C33 H33C 109.5 . .
H33B C33 H33C 109.5 . .

loop_
_geom_bond_atom_site_label_1
_geom_bond_atom_site_label_2
_geom_bond_distance
_geom_bond_site_symmetry_2
Na N1 2.348(3) .
Na N2 2.352(2) .
Na O2 2.414(3) .
Na O1 2.414(3) .
Na O3 2.498(3) .
O1 C29 1.325(5) .
O1 C28 1.407(5) .
O2 C30 1.355(4) .
O2 C31 1.405(4) .
O3 C33 1.427(5) .
O3 C32 1.436(4) .
N1 C1 1.323(3) .
N1 C4 1.439(3) .
N2 C2 1.313(3) .
N2 C16 1.426(3) .
C1 C3 1.393(3) 2_565
C1 C2 1.518(3) .
C2 C3 1.400(3) .
C3 C1 1.393(3) 2_565
C3 H3 0.9300 .
C4 C9 1.383(5) .
C4 C5 1.417(5) .
C5 C6 1.402(5) .
C5 C10 1.506(6) .
C6 C7 1.354(7) .
C6 H6 0.9300 .
C7 C8 1.343(7) .
C7 H7 0.9300 .
C8 C9 1.429(5) .
C8 H8 0.9300 .
C9 C13 1.496(6) .
C10 C11 1.470(7) .
C10 C12 1.535(7) .
C10 H10 0.9800 .
C11 H11A 0.9600 .
C11 H11B 0.9600 .
C11 H11C 0.9600 .
C12 H12A 0.9600 .
C12 H12B 0.9600 .
C12 H12C 0.9600 .
C13 C15 1.525(7) .
C13 C14 1.537(6) .
C13 H13 0.9800 .
C14 H14A 0.9600 .
C14 H14B 0.9600 .
C14 H14C 0.9600 .
C15 H15A 0.9600 .
C15 H15B 0.9600 .
C15 H15C 0.9600 .
C16 C17 1.402(4) .
C16 C21 1.411(4) .
C17 C18 1.394(5) .
C17 C22 1.503(5) .
C18 C19 1.352(6) .
C18 H18 0.9300 .
C19 C20 1.352(6) .
C19 H19 0.9300 .
C20 C21 1.395(5) .
C20 H20 0.9300 .
C21 C25 1.508(5) .
C22 C23 1.534(6) .
C22 C24 1.550(6) .
C22 H22 0.9800 .
C23 H23A 0.9600 .
C23 H23B 0.9600 .
C23 H23C 0.9600 .
C24 H24A 0.9600 .
C24 H24B 0.9600 .
C24 H24C 0.9600 .
C25 C26 1.462(6) .
C25 C27 1.484(6) .
C25 H25 0.9800 .
C26 H26A 0.9600 .
C26 H26B 0.9600 .
C26 H26C 0.9600 .
C27 H27A 0.9600 .
C27 H27B 0.9600 .
C27 H27C 0.9600 .
C28 H28A 0.9600 .
C28 H28B 0.9600 .
C28 H28C 0.9600 .
C29 C30 1.388(6) .
C29 H29A 0.9700 .
C29 H29B 0.9700 .
C30 H30A 0.9700 .
C30 H30B 0.9700 .
C31 H31A 0.9600 .
C31 H31B 0.9600 .
C31 H31C 0.9600 .
C32 C32 1.454(8) 2_566
C32 H32A 0.9700 .
C32 H32B 0.9700 .
C33 H33A 0.9600 .
C33 H33B 0.9600 .
C33 H33C 0.9600 .

loop_
_platon_squeeze_void_nr
_platon_squeeze_void_average_x
_platon_squeeze_void_average_y
_platon_squeeze_void_average_z
_platon_squeeze_void_volume
_platon_squeeze_void_count_electrons
_platon_squeeze_void_content
1 0.500 1.000 1.000 251 45 ' '
